data_7008450
loop_
_publ_author_name
'Adams, Harry'
'Batten, Stuart R.'
'Davies, Graham M.'
'Duriska, Martin B.'
'Jeffery, John C.'
'Jensen, Paul'
'Lu, Jinzhen'
'Motson, Graham R.'
'Coles, Simon J.'
'Hursthouse, Michael B.'
'Ward, Michael D.'

_publ_section_title
;
 New bis-, tris- and tetrakis(pyrazolyl)borate ligands with 3-pyridyl
 and 4-pyridyl substituents: synthesis and coordination chemistry.
;
_journal_issue 11
_journal_name_full 'Dalton transactions (Cambridge, England : 2003)'
_journal_page_first 1910
_journal_page_last 1923
_journal_paper_doi 10.1039/b502892b
_journal_year 2005
_chemical_formula_sum 'C48 H38 B2 N18 Ni'
_chemical_formula_weight 947.29
_chemical_name_common Ni(Tp3py)2
_chemical_name_systematic
;
?
;
_space_group_IT_number 14
_symmetry_cell_setting monoclinic
_symmetry_space_group_name_Hall '-P 2yn'
_symmetry_space_group_name_H-M 'P 1 21/n 1'
_atom_sites_solution_hydrogens geom
_atom_sites_solution_primary direct
_atom_sites_solution_secondary difmap
_audit_creation_method SHELXL-97
_cell_angle_alpha 90.00
_cell_angle_beta 91.23(3)
_cell_angle_gamma 90.00
_cell_formula_units_Z 2
_cell_length_a 10.401(2)
_cell_length_b 19.256(4)
_cell_length_c 10.599(2)
_cell_measurement_reflns_used 61597
_cell_measurement_temperature 123(2)
_cell_measurement_theta_max 28.18
_cell_measurement_theta_min 3.71
_cell_volume 2122.3(7)
_computing_structure_refinement 'SHELXL-97 (Sheldrick, 1997)'
_computing_structure_solution 'SHELXS-97 (Sheldrick, 1990)'
_diffrn_ambient_temperature 123(2)
_diffrn_detector CCD
_diffrn_detector_area_resol_mean 9
_diffrn_measured_fraction_theta_full 0.998
_diffrn_measured_fraction_theta_max 0.997
_diffrn_measurement_device_type 'Nonius KappaCCD diffractometer'
_diffrn_measurement_method '\f and \w scans'
_diffrn_radiation_monochromator graphite
_diffrn_radiation_source 'fine-focus sealed tube'
_diffrn_radiation_type MoK\a
_diffrn_radiation_wavelength 0.71073
_diffrn_reflns_av_R_equivalents 0.0569
_diffrn_reflns_av_sigmaI/netI 0.0262
_diffrn_reflns_limit_h_max 11
_diffrn_reflns_limit_h_min -13
_diffrn_reflns_limit_k_max 25
_diffrn_reflns_limit_k_min -25
_diffrn_reflns_limit_l_max 14
_diffrn_reflns_limit_l_min -14
_diffrn_reflns_number 61597
_diffrn_reflns_theta_full 27.50
_diffrn_reflns_theta_max 28.18
_diffrn_reflns_theta_min 3.71
_exptl_absorpt_coefficient_mu 0.519
_exptl_absorpt_correction_type none
_exptl_crystal_colour Blue
_exptl_crystal_density_diffrn 1.482
_exptl_crystal_density_method 'not measured'
_exptl_crystal_description Prismatic
_exptl_crystal_F_000 980
_exptl_crystal_size_max 0.30
_exptl_crystal_size_mid 0.20
_exptl_crystal_size_min 0.15
_refine_diff_density_max 0.311
_refine_diff_density_min -0.445
_refine_diff_density_rms 0.052
_refine_ls_extinction_method none
_refine_ls_goodness_of_fit_ref 1.043
_refine_ls_hydrogen_treatment constr
_refine_ls_matrix_type full
_refine_ls_number_parameters 313
_refine_ls_number_reflns 5185
_refine_ls_number_restraints 0
_refine_ls_restrained_S_all 1.043
_refine_ls_R_factor_all 0.0433
_refine_ls_R_factor_gt 0.0311
_refine_ls_shift/su_max 0.000
_refine_ls_shift/su_mean 0.000
_refine_ls_structure_factor_coef Fsqd
_refine_ls_weighting_details 'calc w=1/[\s^2^(Fo^2^)+(0.0262P)^2^+1.3644P] where P=(Fo^2^+2Fc^2^)/3'
_refine_ls_weighting_scheme calc
_refine_ls_wR_factor_gt 0.0678
_refine_ls_wR_factor_ref 0.0722
_reflns_number_gt 4312
_reflns_number_total 5185
_reflns_threshold_expression >2sigma(I)
_cod_data_source_file b502892b.txt
_cod_data_source_block NiTp3py2
_cod_depositor_comments
;
The following automatic conversions were performed:
'_symmetry_cell_setting' value 'Monoclinic' changed to 'monoclinic'
according to '/home/saulius/struct/CIF-dictionaries/cif_core.dic'
dictionary named 'cif_core.dic' version 2.4.1 from 2010-06-29.

Automatic conversion script
Id: cif_fix_enum 1527 2010-12-29 10:47:43Z saulius 
;
_cod_original_cell_volume 2122.2(7)
_cod_original_sg_symbol_H-M P21/n
_cod_database_code 7008450

loop_
_symmetry_equiv_pos_as_xyz
'x, y, z'
'-x+1/2, y+1/2, -z+1/2'
'-x, -y, -z'
'x-1/2, -y-1/2, z-1/2'

loop_
_atom_site_label
_atom_site_type_symbol
_atom_site_fract_x
_atom_site_fract_y
_atom_site_fract_z
_atom_site_U_iso_or_equiv
_atom_site_adp_type
_atom_site_occupancy
_atom_site_symmetry_multiplicity
_atom_site_calc_flag
_atom_site_refinement_flags
_atom_site_disorder_assembly
_atom_site_disorder_group
Ni1 Ni 0.5000 0.0000 0.0000 0.00972(7) Uani 1 2 d S . .
N121 N 0.34555(10) -0.06132(6) 0.19752(11) 0.0123(2) Uani 1 1 d . . .
N101 N 0.22649(10) 0.02579(6) 0.06356(11) 0.0132(2) Uani 1 1 d . . .
N141 N 0.27439(10) -0.09322(6) -0.02337(11) 0.0129(2) Uani 1 1 d . . .
C143 C 0.38384(13) -0.13332(7) -0.17944(13) 0.0135(3) Uani 1 1 d . . .
C113 C 0.36266(13) 0.19437(7) -0.00153(13) 0.0140(3) Uani 1 1 d . . .
C133 C 0.67917(13) -0.04859(7) 0.29890(13) 0.0143(3) Uani 1 1 d . . .
C125 C 0.33450(14) -0.08544(8) 0.31581(13) 0.0182(3) Uani 1 1 d . . .
H125 H 0.2575 -0.1011 0.3531 0.022 Uiso 1 1 calc R . .
C123 C 0.53744(13) -0.05689(7) 0.28303(13) 0.0138(3) Uani 1 1 d . . .
C155 C 0.68020(13) -0.12783(8) -0.38370(13) 0.0174(3) Uani 1 1 d . . .
H155 H 0.7526 -0.0997 -0.4016 0.021 Uiso 1 1 calc R . .
C114 C 0.46274(13) 0.19916(7) -0.08611(13) 0.0161(3) Uani 1 1 d . . .
H114 H 0.4947 0.1586 -0.1257 0.019 Uiso 1 1 calc R . .
C153 C 0.48616(13) -0.14851(7) -0.27040(13) 0.0141(3) Uani 1 1 d . . .
C103 C 0.28733(13) 0.13137(7) 0.02663(13) 0.0136(3) Uani 1 1 d . . .
C145 C 0.20297(13) -0.14416(7) -0.07573(14) 0.0170(3) Uani 1 1 d . . .
H145 H 0.1212 -0.1591 -0.0481 0.020 Uiso 1 1 calc R . .
C156 C 0.66282(14) -0.19106(8) -0.44366(15) 0.0224(3) Uani 1 1 d . . .
H156 H 0.7247 -0.2056 -0.5027 0.027 Uiso 1 1 calc R . .
C105 C 0.12373(13) 0.06637(7) 0.08433(14) 0.0172(3) Uani 1 1 d . . .
H105 H 0.0418 0.0509 0.1106 0.021 Uiso 1 1 calc R . .
C115 C 0.51548(14) 0.26348(7) -0.11222(14) 0.0186(3) Uani 1 1 d . . .
H115 H 0.5833 0.2675 -0.1704 0.022 Uiso 1 1 calc R . .
N131 N 0.85949(13) 0.01641(7) 0.38429(15) 0.0296(3) Uani 1 1 d . . .
C144 C 0.26781(14) -0.17075(8) -0.17545(14) 0.0183(3) Uani 1 1 d . . .
H144 H 0.2403 -0.2070 -0.2306 0.022 Uiso 1 1 calc R . .
N151 N 0.56243(13) -0.23269(7) -0.42200(14) 0.0283(3) Uani 1 1 d . . .
N111 N 0.37654(13) 0.31870(7) 0.03336(14) 0.0281(3) Uani 1 1 d . . .
C152 C 0.47845(15) -0.21130(8) -0.33701(16) 0.0234(3) Uani 1 1 d . . .
H152 H 0.4078 -0.2410 -0.3203 0.028 Uiso 1 1 calc R . .
C104 C 0.15767(13) 0.13396(8) 0.06110(14) 0.0184(3) Uani 1 1 d . . .
H104 H 0.1048 0.1740 0.0671 0.022 Uiso 1 1 calc R . .
C134 C 0.76247(14) -0.10163(8) 0.26607(14) 0.0209(3) Uani 1 1 d . . .
H134 H 0.7299 -0.1427 0.2274 0.025 Uiso 1 1 calc R . .
C116 C 0.46845(15) 0.32177(8) -0.05271(16) 0.0227(3) Uani 1 1 d . . .
H116 H 0.5029 0.3659 -0.0738 0.027 Uiso 1 1 calc R . .
C154 C 0.59052(13) -0.10604(7) -0.29716(13) 0.0151(3) Uani 1 1 d . . .
H154 H 0.6002 -0.0624 -0.2563 0.018 Uiso 1 1 calc R . .
C132 C 0.73330(14) 0.00890(8) 0.35826(15) 0.0218(3) Uani 1 1 d . . .
H132 H 0.6774 0.0454 0.3821 0.026 Uiso 1 1 calc R . .
C124 C 0.45444(14) -0.08337(8) 0.37333(14) 0.0216(3) Uani 1 1 d . . .
H124 H 0.4763 -0.0971 0.4572 0.026 Uiso 1 1 calc R . .
C112 C 0.32646(15) 0.25616(8) 0.05707(15) 0.0225(3) Uani 1 1 d . . .
H112 H 0.2613 0.2536 0.1184 0.027 Uiso 1 1 calc R . .
B1 B 0.23937(14) -0.05195(8) 0.09460(15) 0.0131(3) Uani 1 1 d . . .
H1 H 0.1559 -0.0695 0.1271 0.016 Uiso 1 1 calc R . .
C136 C 0.93652(14) -0.03523(9) 0.34914(15) 0.0255(3) Uani 1 1 d . . .
H136 H 1.0262 -0.0308 0.3661 0.031 Uiso 1 1 calc R . .
C135 C 0.89340(15) -0.09431(9) 0.28993(15) 0.0255(3) Uani 1 1 d . . .
H135 H 0.9519 -0.1295 0.2657 0.031 Uiso 1 1 calc R . .
N142 N 0.38699(10) -0.08477(6) -0.08630(10) 0.0119(2) Uani 1 1 d . . .
N122 N 0.47040(10) -0.04322(6) 0.17549(10) 0.0110(2) Uani 1 1 d . . .
N102 N 0.32917(10) 0.06471(6) 0.02635(10) 0.0118(2) Uani 1 1 d . . .

loop_
_atom_site_aniso_label
_atom_site_aniso_U_11
_atom_site_aniso_U_22
_atom_site_aniso_U_33
_atom_site_aniso_U_23
_atom_site_aniso_U_13
_atom_site_aniso_U_12
Ni1 0.00891(11) 0.01031(12) 0.00996(11) 0.00120(9) 0.00095(8) -0.00066(9)
N121 0.0098(5) 0.0129(6) 0.0143(6) 0.0016(4) 0.0030(4) -0.0003(4)
N101 0.0092(5) 0.0146(6) 0.0160(6) 0.0023(5) 0.0010(4) -0.0005(4)
N141 0.0096(5) 0.0141(6) 0.0152(6) 0.0014(4) 0.0015(4) -0.0021(4)
C143 0.0145(6) 0.0136(6) 0.0122(6) 0.0016(5) -0.0016(5) -0.0002(5)
C113 0.0137(6) 0.0130(6) 0.0153(7) 0.0022(5) -0.0028(5) 0.0008(5)
C133 0.0134(6) 0.0194(7) 0.0103(6) 0.0030(5) -0.0008(5) 0.0011(5)
C125 0.0160(7) 0.0231(8) 0.0157(7) 0.0068(6) 0.0060(5) 0.0011(6)
C123 0.0147(6) 0.0148(7) 0.0118(6) 0.0002(5) 0.0008(5) 0.0027(5)
C155 0.0146(7) 0.0210(7) 0.0166(7) -0.0005(6) 0.0003(5) 0.0012(5)
C114 0.0145(6) 0.0146(7) 0.0191(7) -0.0015(5) -0.0004(5) 0.0014(5)
C153 0.0156(6) 0.0147(7) 0.0119(6) 0.0009(5) -0.0013(5) 0.0029(5)
C103 0.0137(6) 0.0127(6) 0.0144(6) 0.0012(5) -0.0003(5) 0.0010(5)
C145 0.0121(6) 0.0176(7) 0.0212(7) 0.0001(6) -0.0007(5) -0.0047(5)
C156 0.0200(7) 0.0250(8) 0.0222(8) -0.0054(6) 0.0044(6) 0.0041(6)
C105 0.0095(6) 0.0185(7) 0.0237(7) 0.0028(6) 0.0016(5) 0.0022(5)
C115 0.0165(7) 0.0190(7) 0.0204(7) 0.0001(6) 0.0024(5) -0.0017(6)
N131 0.0240(7) 0.0238(7) 0.0404(9) -0.0006(6) -0.0109(6) -0.0024(5)
C144 0.0173(7) 0.0171(7) 0.0204(7) -0.0036(6) -0.0009(5) -0.0033(5)
N151 0.0270(7) 0.0225(7) 0.0357(8) -0.0119(6) 0.0091(6) -0.0007(6)
N111 0.0281(7) 0.0160(6) 0.0409(8) -0.0059(6) 0.0127(6) -0.0022(5)
C152 0.0233(8) 0.0178(7) 0.0295(8) -0.0052(6) 0.0066(6) -0.0027(6)
C104 0.0138(7) 0.0153(7) 0.0260(8) 0.0013(6) 0.0002(6) 0.0036(5)
C134 0.0179(7) 0.0252(8) 0.0194(7) -0.0067(6) -0.0025(6) 0.0018(6)
C116 0.0224(7) 0.0142(7) 0.0317(9) 0.0005(6) 0.0042(6) -0.0031(6)
C154 0.0163(7) 0.0150(7) 0.0140(6) -0.0012(5) -0.0023(5) 0.0011(5)
C132 0.0200(7) 0.0193(8) 0.0260(8) 0.0001(6) -0.0052(6) 0.0036(6)
C124 0.0187(7) 0.0322(9) 0.0140(7) 0.0079(6) 0.0013(5) 0.0025(6)
C112 0.0228(7) 0.0187(7) 0.0265(8) -0.0033(6) 0.0099(6) -0.0015(6)
B1 0.0088(7) 0.0143(7) 0.0162(7) 0.0015(6) 0.0025(5) -0.0007(5)
C136 0.0154(7) 0.0325(9) 0.0283(8) 0.0011(7) -0.0047(6) -0.0015(6)
C135 0.0172(7) 0.0349(9) 0.0244(8) -0.0060(7) -0.0016(6) 0.0065(6)
N142 0.0094(5) 0.0134(5) 0.0131(5) 0.0015(4) 0.0012(4) -0.0007(4)
N122 0.0095(5) 0.0107(5) 0.0127(5) 0.0008(4) 0.0016(4) -0.0002(4)
N102 0.0098(5) 0.0131(5) 0.0126(5) 0.0020(4) 0.0006(4) -0.0015(4)

loop_
_atom_type_symbol
_atom_type_description
_atom_type_scat_dispersion_real
_atom_type_scat_dispersion_imag
_atom_type_scat_source
C C 0.0033 0.0016 'International Tables Vol C Tables 4.2.6.8 and 6.1.1.4'
H H 0.0000 0.0000 'International Tables Vol C Tables 4.2.6.8 and 6.1.1.4'
B B 0.0013 0.0007 'International Tables Vol C Tables 4.2.6.8 and 6.1.1.4'
N N 0.0061 0.0033 'International Tables Vol C Tables 4.2.6.8 and 6.1.1.4'
Ni Ni 0.3393 1.1124 'International Tables Vol C Tables 4.2.6.8 and 6.1.1.4'

loop_
_geom_angle_atom_site_label_1
_geom_angle_atom_site_label_2
_geom_angle_atom_site_label_3
_geom_angle
_geom_angle_site_symmetry_1
_geom_angle_site_symmetry_3
_geom_angle_publ_flag
N122 Ni1 N122 180.00(8) . 3_655 ?
N122 Ni1 N102 88.71(5) . . ?
N122 Ni1 N102 91.29(5) 3_655 . ?
N122 Ni1 N102 91.29(5) . 3_655 ?
N122 Ni1 N102 88.71(5) 3_655 3_655 ?
N102 Ni1 N102 180.00(8) . 3_655 ?
N122 Ni1 N142 90.76(4) . 3_655 ?
N122 Ni1 N142 89.24(4) 3_655 3_655 ?
N102 Ni1 N142 87.28(4) . 3_655 ?
N102 Ni1 N142 92.72(4) 3_655 3_655 ?
N122 Ni1 N142 89.24(4) . . ?
N122 Ni1 N142 90.76(4) 3_655 . ?
N102 Ni1 N142 92.72(4) . . ?
N102 Ni1 N142 87.28(4) 3_655 . ?
N142 Ni1 N142 180.00(7) 3_655 . ?
C125 N121 N122 110.33(11) . . ?
C125 N121 B1 128.63(11) . . ?
N122 N121 B1 121.04(11) . . ?
C105 N101 N102 110.87(11) . . ?
C105 N101 B1 126.58(11) . . ?
N102 N101 B1 121.96(10) . . ?
C145 N141 N142 110.89(11) . . ?
C145 N141 B1 125.23(11) . . ?
N142 N141 B1 123.81(11) . . ?
N142 C143 C144 109.74(12) . . ?
N142 C143 C153 127.03(12) . . ?
C144 C143 C153 123.18(13) . . ?
C114 C113 C112 116.26(13) . . ?
C114 C113 C103 126.27(13) . . ?
C112 C113 C103 117.39(12) . . ?
C132 C133 C134 116.84(13) . . ?
C132 C133 C123 121.89(13) . . ?
C134 C133 C123 120.96(13) . . ?
N121 C125 C124 107.94(12) . . ?
N122 C123 C124 109.50(12) . . ?
N122 C123 C133 124.54(12) . . ?
C124 C123 C133 125.88(13) . . ?
C156 C155 C154 119.14(13) . . ?
C115 C114 C113 119.54(13) . . ?
C154 C153 C152 116.12(13) . . ?
C154 C153 C143 126.21(13) . . ?
C152 C153 C143 117.67(13) . . ?
N102 C103 C104 110.13(12) . . ?
N102 C103 C113 127.25(12) . . ?
C104 C103 C113 122.62(12) . . ?
N141 C145 C144 108.40(12) . . ?
N151 C156 C155 122.84(14) . . ?
N101 C105 C104 108.24(12) . . ?
C116 C115 C114 119.31(13) . . ?
C136 N131 C132 116.88(14) . . ?
C145 C144 C143 105.62(13) . . ?
C152 N151 C156 117.08(13) . . ?
C116 N111 C112 117.06(13) . . ?
N151 C152 C153 125.14(14) . . ?
C105 C104 C103 105.36(12) . . ?
C135 C134 C133 119.67(14) . . ?
N111 C116 C115 122.73(14) . . ?
C155 C154 C153 119.66(13) . . ?
N131 C132 C133 124.36(14) . . ?
C125 C124 C123 105.91(13) . . ?
N111 C112 C113 124.97(14) . . ?
N141 B1 N101 110.57(11) . . ?
N141 B1 N121 109.67(11) . . ?
N101 B1 N121 108.80(11) . . ?
N131 C136 C135 123.62(14) . . ?
C136 C135 C134 118.59(15) . . ?
C143 N142 N141 105.33(11) . . ?
C143 N142 Ni1 144.76(9) . . ?
N141 N142 Ni1 109.91(8) . . ?
C123 N122 N121 106.32(11) . . ?
C123 N122 Ni1 138.98(9) . . ?
N121 N122 Ni1 114.59(8) . . ?
C103 N102 N101 105.38(10) . . ?
C103 N102 Ni1 143.08(9) . . ?
N101 N102 Ni1 111.39(8) . . ?

loop_
_geom_bond_atom_site_label_1
_geom_bond_atom_site_label_2
_geom_bond_distance
_geom_bond_site_symmetry_2
_geom_bond_publ_flag
Ni1 N122 2.0668(12) . ?
Ni1 N122 2.0668(12) 3_655 ?
Ni1 N102 2.1930(11) . ?
Ni1 N102 2.1930(11) 3_655 ?
Ni1 N142 2.1992(12) 3_655 ?
Ni1 N142 2.1992(12) . ?
N121 C125 1.3442(18) . ?
N121 N122 1.3694(15) . ?
N121 B1 1.5461(19) . ?
N101 C105 1.3459(18) . ?
N101 N102 1.3696(15) . ?
N101 B1 1.538(2) . ?
N141 C145 1.3433(18) . ?
N141 N142 1.3698(16) . ?
N141 B1 1.5321(19) . ?
C143 N142 1.3595(18) . ?
C143 C144 1.4071(19) . ?
C143 C153 1.4804(19) . ?
C113 C114 1.391(2) . ?
C113 C112 1.398(2) . ?
C113 C103 1.4781(19) . ?
C133 C132 1.387(2) . ?
C133 C134 1.388(2) . ?
C133 C123 1.4887(19) . ?
C125 C124 1.377(2) . ?
C123 N122 1.3493(18) . ?
C123 C124 1.399(2) . ?
C155 C156 1.384(2) . ?
C155 C154 1.387(2) . ?
C114 C115 1.385(2) . ?
C153 C154 1.393(2) . ?
C153 C152 1.402(2) . ?
C103 N102 1.3553(17) . ?
C103 C104 1.4056(19) . ?
C145 C144 1.366(2) . ?
C156 N151 1.340(2) . ?
C105 C104 1.372(2) . ?
C115 C116 1.382(2) . ?
N131 C136 1.335(2) . ?
N131 C132 1.343(2) . ?
N151 C152 1.333(2) . ?
N111 C116 1.337(2) . ?
N111 C112 1.338(2) . ?
C134 C135 1.387(2) . ?
C136 C135 1.370(2) . ?
